data_7204587
loop_
_publ_author_name
'Yanko Moreno'
'Andr\'es Vega'
'Svetlana Ushak'
'Ricardo Baggio'
'Octavio Pe\~na'
'Eric Le Fur'
'Jean-Yves Pivan'
'Evgenia Spodine'

_publ_section_title
;
 Magnetic properties of phosphate-bridged copper(II) organic--inorganic
 hybrid compounds
;
_journal_issue 9
_journal_name_full 'J. Mater. Chem.'
_journal_page_first 2381
_journal_page_last 2387
_journal_paper_doi 10.1039/b212463g
_journal_volume 13
_journal_year 2003
_chemical_formula_moiety '[Cu2(phen)2(H2O)2 (H2PO4)2](NO3)2&#x00B7;2 H2O '
_chemical_formula_sum 'C24 H28 Cu2 N6 O18 P2'
_chemical_formula_weight 877.54
_chemical_name_systematic
;
?
;
_space_group_IT_number 2
_symmetry_cell_setting triclinic
_symmetry_space_group_name_Hall '-P 1'
_symmetry_space_group_name_H-M 'P -1'
_atom_sites_solution_hydrogens geom
_atom_sites_solution_primary direct
_atom_sites_solution_secondary difmap
_audit_creation_method SHELXL-97
_cell_angle_alpha 85.5410(10)
_cell_angle_beta 83.1500(10)
_cell_angle_gamma 70.6520(10)
_cell_formula_units_Z 1
_cell_length_a 7.1367(6)
_cell_length_b 10.6154(9)
_cell_length_c 11.0626(9)
_cell_measurement_reflns_used 4685
_cell_measurement_temperature 293(2)
_cell_measurement_theta_max 28.03
_cell_measurement_theta_min 1.75
_cell_volume 784.46(11)
_computing_data_collection 'Bruker SMART (BRUKER 1996)'
_computing_data_reduction 'Bruker SAINTPLUS V6.02 (BRUKER 1997)'
_computing_molecular_graphics 'Bruker SHELXTL V6.10(BRUKER 2000)'
_computing_publication_material 'Bruker SHELXTL V6.10(BRUKER 2000)'
_computing_structure_refinement 'Bruker SHELXTL V6.10(BRUKER 2000)'
_computing_structure_solution 'Bruker SHELXTL V6.10(BRUKER 2000)'
_diffrn_ambient_temperature 293(2)
_diffrn_measured_fraction_theta_full 0.864
_diffrn_measured_fraction_theta_max 0.864
_diffrn_measurement_device_type 'Siemens SMART CCD area detector'
_diffrn_measurement_method 'phi and omega scans'
_diffrn_radiation_monochromator graphite
_diffrn_radiation_source 'fine-focus sealed tube'
_diffrn_radiation_type MoK\a
_diffrn_radiation_wavelength 0.71073
_diffrn_reflns_av_R_equivalents 0.0362
_diffrn_reflns_av_sigmaI/netI 0.0491
_diffrn_reflns_limit_h_max 9
_diffrn_reflns_limit_h_min -9
_diffrn_reflns_limit_k_max 13
_diffrn_reflns_limit_k_min -7
_diffrn_reflns_limit_l_max 14
_diffrn_reflns_limit_l_min -13
_diffrn_reflns_number 3889
_diffrn_reflns_theta_full 28.03
_diffrn_reflns_theta_max 28.03
_diffrn_reflns_theta_min 1.86
_exptl_absorpt_coefficient_mu 1.552
_exptl_absorpt_correction_type 'not corrected'
_exptl_crystal_colour blue
_exptl_crystal_density_diffrn 1.858
_exptl_crystal_density_method 'not measured'
_exptl_crystal_description plate
_exptl_crystal_F_000 446
_exptl_crystal_size_max 0.20
_exptl_crystal_size_mid 0.20
_exptl_crystal_size_min 0.05
_refine_diff_density_max 0.453
_refine_diff_density_min -0.340
_refine_diff_density_rms 0.072
_refine_ls_extinction_method none
_refine_ls_goodness_of_fit_ref 0.950
_refine_ls_hydrogen_treatment mixed
_refine_ls_matrix_type full
_refine_ls_number_parameters 259
_refine_ls_number_reflns 3292
_refine_ls_number_restraints 0
_refine_ls_restrained_S_all 0.950
_refine_ls_R_factor_all 0.0426
_refine_ls_R_factor_gt 0.0347
_refine_ls_shift/su_max 0.011
_refine_ls_shift/su_mean 0.001
_refine_ls_structure_factor_coef Fsqd
_refine_ls_weighting_details 'calc w==1/[\s^2^(Fo^2^)+(0.0442P)^2^+0.0000P] where P==(Fo^2^+2Fc^2^)/3'
_refine_ls_weighting_scheme calc
_refine_ls_wR_factor_gt 0.0832
_refine_ls_wR_factor_ref 0.0865
_reflns_number_gt 2652
_reflns_number_total 3292
_reflns_threshold_expression >2sigma(I)
_cod_data_source_file b212463g.txt
_cod_data_source_block compound_triclinic
_cod_depositor_comments
;
The following automatic conversions were performed:
'_symmetry_cell_setting' value 'Triclinic' changed to 'triclinic'
according to '/home/saulius/struct/CIF-dictionaries/cif_core.dic'
dictionary named 'cif_core.dic' version 2.4.1 from
2010-06-29.

'_geom_angle_publ_flag' value 'Y' changed to 'y' according to
'/home/saulius/struct/CIF-dictionaries/cif_core.dic' dictionary named
'cif_core.dic' version 2.4.1 from 2010-06-29 (10
times).

'_geom_bond_publ_flag' value 'Y' changed to 'y' according to
'/home/saulius/struct/CIF-dictionaries/cif_core.dic' dictionary named
'cif_core.dic' version 2.4.1 from 2010-06-29 (5 times).

Automatic conversion script
Id: cif_fix_enum 1527 2010-12-29 10:47:43Z saulius 
;
_cod_database_code 7204587

loop_
_symmetry_equiv_pos_as_xyz
'x, y, z'
'-x, -y, -z'

loop_
_atom_site_label
_atom_site_type_symbol
_atom_site_fract_x
_atom_site_fract_y
_atom_site_fract_z
_atom_site_U_iso_or_equiv
_atom_site_adp_type
_atom_site_occupancy
_atom_site_symmetry_multiplicity
_atom_site_calc_flag
_atom_site_refinement_flags
_atom_site_disorder_assembly
_atom_site_disorder_group
Cu Cu 0.66099(5) 0.52508(3) 0.68182(3) 0.02994(12) Uani 1 1 d . . .
P P 0.62548(10) 0.30637(6) 0.51213(6) 0.02947(17) Uani 1 1 d . . .
O1P O 0.7883(3) 0.1647(2) 0.5114(2) 0.0419(5) Uani 1 1 d . . .
H1P H 0.846(5) 0.156(3) 0.455(3) 0.034(10) Uiso 1 1 d . . .
O2P O 0.4693(4) 0.2943(3) 0.6188(2) 0.0467(6) Uani 1 1 d . . .
H2P H 0.436(5) 0.243(3) 0.615(3) 0.045(12) Uiso 1 1 d . . .
O3P O 0.5444(3) 0.33298(17) 0.39047(16) 0.0366(5) Uani 1 1 d . . .
O4P O 0.7127(3) 0.40765(17) 0.54707(16) 0.0351(4) Uani 1 1 d . . .
N N 0.1816(4) 0.0667(2) 0.2931(2) 0.0424(6) Uani 1 1 d . . .
O1N O 0.2923(4) -0.0004(2) 0.2118(2) 0.0617(7) Uani 1 1 d . . .
O2N O 0.2542(4) 0.1102(2) 0.3731(2) 0.0542(6) Uani 1 1 d . . .
O3N O -0.0026(3) 0.0947(2) 0.2963(2) 0.0532(6) Uani 1 1 d . . .
O1W O 0.9194(4) 0.6045(3) 0.6090(2) 0.0504(6) Uani 1 1 d . . .
H1WA H 1.015(5) 0.595(3) 0.568(3) 0.037(10) Uiso 1 1 d . . .
H1WB H 0.872(7) 0.680(4) 0.595(4) 0.095(19) Uiso 1 1 d . . .
O2W O 0.3461(5) 0.0843(3) 0.6253(3) 0.0580(7) Uani 1 1 d . . .
H2WA H 0.446(7) 0.017(4) 0.630(4) 0.082(16) Uiso 1 1 d . . .
H2WB H 0.296(10) 0.072(6) 0.580(6) 0.17(3) Uiso 1 1 d . . .
N1 N 0.8119(3) 0.3796(2) 0.79667(19) 0.0304(5) Uani 1 1 d . . .
N2 N 0.6045(3) 0.6327(2) 0.83275(19) 0.0284(5) Uani 1 1 d . . .
C1 C 0.9161(4) 0.2529(3) 0.7760(2) 0.0373(7) Uani 1 1 d . . .
H1 H 0.9273 0.2225 0.6980 0.045 Uiso 1 1 calc R . .
C2 C 1.0096(4) 0.1633(3) 0.8668(3) 0.0392(7) Uani 1 1 d . . .
H2 H 1.0826 0.0754 0.8487 0.047 Uiso 1 1 calc R . .
C3 C 0.9935(4) 0.2050(3) 0.9821(3) 0.0370(7) Uani 1 1 d . . .
H3 H 1.0542 0.1456 1.0432 0.044 Uiso 1 1 calc R . .
C4 C 0.8846(4) 0.3385(3) 1.0079(2) 0.0316(6) Uani 1 1 d . . .
C5 C 0.8610(4) 0.3944(3) 1.1248(2) 0.0382(7) Uani 1 1 d . . .
H5 H 0.9187 0.3401 1.1896 0.046 Uiso 1 1 calc R . .
C6 C 0.7566(4) 0.5246(3) 1.1427(2) 0.0369(6) Uani 1 1 d . . .
H6 H 0.7438 0.5581 1.2196 0.044 Uiso 1 1 calc R . .
C7 C 0.6654(4) 0.6115(3) 1.0456(2) 0.0317(6) Uani 1 1 d . . .
C8 C 0.5557(4) 0.7478(3) 1.0570(2) 0.0370(6) Uani 1 1 d . . .
H8 H 0.5373 0.7872 1.1316 0.044 Uiso 1 1 calc R . .
C9 C 0.4759(4) 0.8220(3) 0.9572(3) 0.0400(7) Uani 1 1 d . . .
H9 H 0.4049 0.9125 0.9633 0.048 Uiso 1 1 calc R . .
C10 C 0.5020(4) 0.7608(3) 0.8464(3) 0.0356(6) Uani 1 1 d . . .
H10 H 0.4454 0.8119 0.7798 0.043 Uiso 1 1 calc R . .
C11 C 0.6854(4) 0.5595(3) 0.9305(2) 0.0286(6) Uani 1 1 d . . .
C12 C 0.7974(4) 0.4219(3) 0.9113(2) 0.0286(6) Uani 1 1 d . . .

loop_
_atom_site_aniso_label
_atom_site_aniso_U_11
_atom_site_aniso_U_22
_atom_site_aniso_U_33
_atom_site_aniso_U_23
_atom_site_aniso_U_13
_atom_site_aniso_U_12
Cu 0.0343(2) 0.0311(2) 0.02414(18) -0.00495(13) -0.00568(13) -0.00840(14)
P 0.0360(4) 0.0272(4) 0.0229(3) -0.0046(3) -0.0040(3) -0.0060(3)
O1P 0.0497(14) 0.0352(12) 0.0315(12) -0.0019(9) -0.0047(10) -0.0011(10)
O2P 0.0573(15) 0.0476(15) 0.0370(12) -0.0115(10) 0.0091(10) -0.0219(13)
O3P 0.0443(12) 0.0326(10) 0.0297(10) -0.0068(8) -0.0127(9) -0.0037(9)
O4P 0.0423(11) 0.0337(10) 0.0304(10) -0.0078(8) -0.0079(8) -0.0110(9)
N 0.0544(17) 0.0284(13) 0.0405(15) -0.0012(11) -0.0029(12) -0.0091(12)
O1N 0.0633(16) 0.0586(15) 0.0536(15) -0.0192(12) 0.0118(12) -0.0093(12)
O2N 0.0657(16) 0.0464(13) 0.0535(14) -0.0066(10) -0.0128(12) -0.0190(11)
O3N 0.0436(13) 0.0608(15) 0.0484(13) -0.0124(11) -0.0066(10) -0.0050(11)
O1W 0.0453(15) 0.0485(16) 0.0595(16) -0.0102(12) 0.0119(12) -0.0219(12)
O2W 0.0528(16) 0.0638(18) 0.0592(17) -0.0094(13) 0.0005(13) -0.0221(14)
N1 0.0305(12) 0.0335(12) 0.0274(11) -0.0058(9) -0.0044(9) -0.0091(10)
N2 0.0295(12) 0.0307(12) 0.0261(11) -0.0047(9) -0.0026(9) -0.0106(9)
C1 0.0391(16) 0.0401(17) 0.0308(15) -0.0110(12) -0.0057(12) -0.0075(13)
C2 0.0374(16) 0.0331(15) 0.0434(17) -0.0056(12) -0.0091(13) -0.0037(12)
C3 0.0356(15) 0.0386(16) 0.0377(16) 0.0023(12) -0.0105(13) -0.0117(12)
C4 0.0312(14) 0.0390(15) 0.0278(14) -0.0005(11) -0.0051(11) -0.0152(12)
C5 0.0434(17) 0.0505(18) 0.0263(14) 0.0008(12) -0.0084(12) -0.0215(14)
C6 0.0413(16) 0.0513(18) 0.0240(13) -0.0068(12) -0.0039(12) -0.0217(14)
C7 0.0301(14) 0.0417(16) 0.0290(14) -0.0087(11) 0.0013(11) -0.0189(12)
C8 0.0380(16) 0.0456(17) 0.0319(14) -0.0141(12) 0.0010(12) -0.0183(13)
C9 0.0411(17) 0.0345(16) 0.0446(17) -0.0129(13) -0.0007(13) -0.0111(13)
C10 0.0399(16) 0.0358(16) 0.0332(15) -0.0017(12) -0.0046(12) -0.0148(13)
C11 0.0258(13) 0.0364(15) 0.0275(13) -0.0039(11) 0.0001(10) -0.0156(11)
C12 0.0273(13) 0.0357(15) 0.0265(13) -0.0036(11) -0.0019(10) -0.0150(11)

loop_
_atom_type_symbol
_atom_type_description
_atom_type_scat_dispersion_real
_atom_type_scat_dispersion_imag
_atom_type_scat_source
C C 0.0033 0.0016 'International Tables Vol C Tables 4.2.6.8 and 6.1.1.4'
H H 0.0000 0.0000 'International Tables Vol C Tables 4.2.6.8 and 6.1.1.4'
N N 0.0061 0.0033 'International Tables Vol C Tables 4.2.6.8 and 6.1.1.4'
O O 0.0106 0.0060 'International Tables Vol C Tables 4.2.6.8 and 6.1.1.4'
P P 0.1023 0.0942 'International Tables Vol C Tables 4.2.6.8 and 6.1.1.4'
Cu Cu 0.3201 1.2651 'International Tables Vol C Tables 4.2.6.8 and 6.1.1.4'

loop_
_geom_angle_atom_site_label_1
_geom_angle_atom_site_label_2
_geom_angle_atom_site_label_3
_geom_angle
_geom_angle_site_symmetry_1
_geom_angle_site_symmetry_3
_geom_angle_publ_flag
O3P Cu O4P 94.76(7) 2_666 . y
O3P Cu N1 163.29(9) 2_666 . y
O4P Cu N1 94.17(8) . . y
O3P Cu N2 88.64(8) 2_666 . y
O4P Cu N2 174.54(8) . . y
N1 Cu N2 81.51(8) . . y
O3P Cu O1W 95.95(10) 2_666 . y
O4P Cu O1W 92.70(9) . . y
N1 Cu O1W 97.71(10) . . y
N2 Cu O1W 91.19(9) . . y
O3P P O4P 115.11(11) . . ?
O3P P O2P 113.39(13) . . ?
O4P P O2P 106.64(13) . . ?
O3P P O1P 107.83(11) . . ?
O4P P O1P 109.50(12) . . ?
O2P P O1P 103.76(13) . . ?
P O3P Cu 135.15(11) . 2_666 ?
P O4P Cu 135.17(12) . . ?
O1N N O3N 120.4(3) . . ?
O1N N O2N 119.9(3) . . ?
O3N N O2N 119.6(3) . . ?
C1 N1 C12 117.7(2) . . ?
C1 N1 Cu 129.54(18) . . ?
C12 N1 Cu 112.72(16) . . ?
C10 N2 C11 118.2(2) . . ?
C10 N2 Cu 128.86(18) . . ?
C11 N2 Cu 112.96(17) . . ?
N1 C1 C2 122.6(3) . . ?
C3 C2 C1 119.8(3) . . ?
C2 C3 C4 119.5(2) . . ?
C12 C4 C3 117.0(2) . . ?
C12 C4 C5 118.5(2) . . ?
C3 C4 C5 124.5(2) . . ?
C6 C5 C4 121.3(2) . . ?
C5 C6 C7 121.1(2) . . ?
C11 C7 C8 116.8(2) . . ?
C11 C7 C6 118.8(2) . . ?
C8 C7 C6 124.4(2) . . ?
C9 C8 C7 119.4(3) . . ?
C8 C9 C10 119.7(3) . . ?
N2 C10 C9 122.4(3) . . ?
N2 C11 C7 123.6(2) . . ?
N2 C11 C12 116.4(2) . . ?
C7 C11 C12 120.0(2) . . ?
N1 C12 C4 123.4(2) . . ?
N1 C12 C11 116.4(2) . . ?
C4 C12 C11 120.2(2) . . ?

loop_
_geom_bond_atom_site_label_1
_geom_bond_atom_site_label_2
_geom_bond_distance
_geom_bond_site_symmetry_2
_geom_bond_publ_flag
Cu O3P 1.9202(17) 2_666 y
Cu O4P 1.9405(18) . y
Cu N1 2.019(2) . y
Cu N2 2.021(2) . y
Cu O1W 2.308(2) . y
P O3P 1.4982(17) . ?
P O4P 1.5027(19) . ?
P O2P 1.552(2) . ?
P O1P 1.566(2) . ?
O3P Cu 1.9202(17) 2_666 ?
N O1N 1.224(3) . ?
N O3N 1.245(3) . ?
N O2N 1.263(3) . ?
N1 C1 1.327(3) . ?
N1 C12 1.359(3) . ?
N2 C10 1.325(3) . ?
N2 C11 1.352(3) . ?
C1 C2 1.396(4) . ?
C2 C3 1.361(4) . ?
C3 C4 1.405(4) . ?
C4 C12 1.399(4) . ?
C4 C5 1.433(4) . ?
C5 C6 1.353(4) . ?
C6 C7 1.430(4) . ?
C7 C11 1.400(3) . ?
C7 C8 1.406(4) . ?
C8 C9 1.372(4) . ?
C9 C10 1.395(4) . ?
C11 C12 1.433(3) . ?
